data_7216118
loop_
_publ_author_name
'Pocic, David'
'Planeix, Jean-Marc'
'Kyritsakas, Nathalie'
'Jouaiti, Abdelaziz'
'Hosseini, Mir Wais'

_publ_section_title
;
 Molecular tectonics: on the role of counter-ions in the dimensionality of
 silver coordination networks
;
_journal_issue 104
_journal_name_full CrystEngComm
_journal_page_first 624
_journal_paper_doi 10.1039/b513138n
_journal_volume 7
_journal_year 2005
_chemical_formula_moiety 'C8 H10 Ag N2, F6 P'
_chemical_formula_sum 'C8 H10 Ag F6 N2 P'
_chemical_formula_weight 387.02
_chemical_name_systematic
;
?
;
_space_group_IT_number 15
_symmetry_cell_setting monoclinic
_symmetry_space_group_name_Hall '-C 2yc'
_symmetry_space_group_name_H-M 'C 1 2/c 1'
_atom_sites_solution_hydrogens geom
_atom_sites_solution_primary direct
_atom_sites_solution_secondary difmap
_audit_creation_method SHELXL-97
_cell_angle_alpha 90.00
_cell_angle_beta 105.0770(10)
_cell_angle_gamma 90.00
_cell_formula_units_Z 8
_cell_length_a 12.3034(3)
_cell_length_b 10.1981(3)
_cell_length_c 19.2165(6)
_cell_measurement_reflns_used 9489
_cell_measurement_temperature 173(2)
_cell_measurement_theta_max 29.97
_cell_measurement_theta_min 2.20
_cell_volume 2328.12(12)
_computing_cell_refinement 'Bruker SMART'
_computing_data_collection 'Bruker SMART'
_computing_data_reduction 'Bruker SAINT'
_computing_molecular_graphics 'Bruker SHELXTL'
_computing_publication_material 'Bruker SHELXTL'
_computing_structure_refinement 'SHELXL-97 (Sheldrick, 1997)'
_computing_structure_solution 'SHELXS-97 (Sheldrick, 1990)'
_diffrn_ambient_temperature 173(2)
_diffrn_measured_fraction_theta_full 0.998
_diffrn_measured_fraction_theta_max 0.998
_diffrn_measurement_device_type 'CCD area detector'
_diffrn_measurement_method 'phi and omega scans'
_diffrn_radiation_monochromator graphite
_diffrn_radiation_source 'fine-focus sealed tube'
_diffrn_radiation_type MoK\a
_diffrn_radiation_wavelength 0.71073
_diffrn_reflns_av_R_equivalents 0.0281
_diffrn_reflns_av_sigmaI/netI 0.0212
_diffrn_reflns_limit_h_max 12
_diffrn_reflns_limit_h_min -17
_diffrn_reflns_limit_k_max 14
_diffrn_reflns_limit_k_min -13
_diffrn_reflns_limit_l_max 26
_diffrn_reflns_limit_l_min -27
_diffrn_reflns_number 20706
_diffrn_reflns_theta_full 30.02
_diffrn_reflns_theta_max 30.02
_diffrn_reflns_theta_min 2.63
_exptl_absorpt_coefficient_mu 1.930
_exptl_absorpt_correction_T_max 0.9097
_exptl_absorpt_correction_T_min 0.7606
_exptl_absorpt_correction_type multi-scan
_exptl_absorpt_process_details sadabs
_exptl_crystal_colour colorless
_exptl_crystal_density_diffrn 2.208
_exptl_crystal_density_meas ?
_exptl_crystal_density_method 'not measured'
_exptl_crystal_description prism
_exptl_crystal_F_000 1504
_exptl_crystal_size_max 0.15
_exptl_crystal_size_mid 0.08
_exptl_crystal_size_min 0.05
_refine_diff_density_max 1.069
_refine_diff_density_min -0.534
_refine_diff_density_rms 0.099
_refine_ls_extinction_method none
_refine_ls_goodness_of_fit_ref 1.001
_refine_ls_hydrogen_treatment riding
_refine_ls_matrix_type full
_refine_ls_number_parameters 193
_refine_ls_number_reflns 3399
_refine_ls_number_restraints 0
_refine_ls_restrained_S_all 1.001
_refine_ls_R_factor_all 0.0335
_refine_ls_R_factor_gt 0.0261
_refine_ls_shift/su_max 0.002
_refine_ls_shift/su_mean 0.000
_refine_ls_structure_factor_coef Fsqd
_refine_ls_weighting_details 'calc w=1/[\s^2^(Fo^2^)+(0.0450P)^2^+4.7693P] where P=(Fo^2^+2Fc^2^)/3'
_refine_ls_weighting_scheme calc
_refine_ls_wR_factor_gt 0.0713
_refine_ls_wR_factor_ref 0.0756
_reflns_number_gt 2908
_reflns_number_total 3399
_reflns_threshold_expression >2sigma(I)
_cod_data_source_file b513138n.txt
_cod_data_source_block e370a
_cod_depositor_comments
;
The following automatic conversions were performed:

'_symmetry_cell_setting' value 'Monoclinic' changed to 'monoclinic'
according to
/usr/data/users/saulius/automatic-downloads/retrospective/RSC/lib/dictionaries/cif_core.dic
dictionary named 'cif_core.dic' version 2.4.2 from 2011-04-26.

Automatic conversion script
Id: cif_fix_values 2281 2013-09-26 08:29:07Z andrius 

The following automatic conversions were performed:

'_exptl_crystal_density_meas' value 'none' was changed to '?' - the
value is perceived as not measured.

Automatic conversion script
Id: cif_fix_values 3008 2015-01-20 13:52:24Z robertas 
;
_cod_original_cell_volume 2328.12(11)
_cod_original_sg_symbol_H-M C2/c
_cod_database_code 7216118

loop_
_symmetry_equiv_pos_as_xyz
'x, y, z'
'-x, y, -z+1/2'
'x+1/2, y+1/2, z'
'-x+1/2, y+1/2, -z+1/2'
'-x, -y, -z'
'x, -y, z-1/2'
'-x+1/2, -y+1/2, -z'
'x+1/2, -y+1/2, z-1/2'

loop_
_atom_site_label
_atom_site_type_symbol
_atom_site_fract_x
_atom_site_fract_y
_atom_site_fract_z
_atom_site_U_iso_or_equiv
_atom_site_adp_type
_atom_site_occupancy
_atom_site_symmetry_multiplicity
_atom_site_calc_flag
_atom_site_refinement_flags
Ag1 Ag 0.276157(15) 0.891985(17) 0.634805(9) 0.02438(7) Uani 1 1 d .
N1 N 0.34751(16) 1.0062(2) 0.72846(10) 0.0233(4) Uani 1 1 d .
C1 C 0.3738(2) 0.9430(2) 0.79216(13) 0.0268(5) Uani 1 1 d .
H1 H 0.3737 0.8498 0.7923 0.032 Uiso 1 1 calc R
C2 C 0.4009(2) 1.0082(2) 0.85736(12) 0.0246(4) Uani 1 1 d .
H2 H 0.4194 0.9602 0.9012 0.030 Uiso 1 1 calc R
C3 C 0.40108(18) 1.1442(2) 0.85861(11) 0.0194(4) Uani 1 1 d .
C4 C 0.3779(2) 1.2098(2) 0.79293(12) 0.0236(4) Uani 1 1 d .
H4 H 0.3805 1.3029 0.7916 0.028 Uiso 1 1 calc R
C5 C 0.3510(2) 1.1378(2) 0.72921(13) 0.0248(5) Uani 1 1 d .
H5 H 0.3344 1.1834 0.6846 0.030 Uiso 1 1 calc R
N2 N 0.18152(15) 0.75827(17) 0.55193(9) 0.0163(3) Uani 1 1 d .
C6 C 0.24907(18) 0.6399(2) 0.54515(11) 0.0175(4) Uani 1 1 d .
H6A H 0.2018 0.5779 0.5105 0.021 Uiso 1 1 calc R
H6B H 0.2733 0.5954 0.5925 0.021 Uiso 1 1 calc R
C7 C 0.35160(18) 0.6764(2) 0.51970(11) 0.0184(4) Uani 1 1 d .
H7A H 0.4001 0.7361 0.5552 0.022 Uiso 1 1 calc R
H7B H 0.3956 0.5964 0.5164 0.022 Uiso 1 1 calc R
C8 C 0.07586(18) 0.7179(2) 0.57103(12) 0.0223(4) Uani 1 1 d .
H8A H 0.0306 0.6617 0.5321 0.027 Uiso 1 1 calc R
H8B H 0.0309 0.7971 0.5743 0.027 Uiso 1 1 calc R
P1 P 0.7500 0.2500 1.0000 0.02243(17) Uani 1 2 d S
F1 F 0.67096(18) 0.35781(19) 0.95329(14) 0.0662(7) Uani 1 1 d .
F2 F 0.67359(14) 0.13818(16) 0.95152(10) 0.0385(4) Uani 1 1 d .
F3 F 0.67087(18) 0.2445(3) 1.05298(12) 0.0699(7) Uani 1 1 d .
P2 P 0.0000 0.92294(8) 0.2500 0.02391(17) Uani 1 2 d S
F4 F 0.0974(13) 0.8256(13) 0.2905(8) 0.086(4) Uani 0.48(2) 1 d P
F5 F 0.1006(13) 1.0188(14) 0.2906(6) 0.082(4) Uani 0.48(2) 1 d P
F6 F 0.0704(11) 0.8932(14) 0.1973(5) 0.101(4) Uani 0.48(2) 1 d P
F6A F 0.0653(10) 0.9510(13) 0.1883(5) 0.079(3) Uani 0.52(2) 1 d P
F5A F 0.0602(7) 1.0379(6) 0.2982(4) 0.0444(16) Uani 0.52(2) 1 d P
F4A F 0.0591(7) 0.8045(8) 0.2995(4) 0.0425(16) Uani 0.52(2) 1 d P

loop_
_atom_site_aniso_label
_atom_site_aniso_U_11
_atom_site_aniso_U_22
_atom_site_aniso_U_33
_atom_site_aniso_U_23
_atom_site_aniso_U_13
_atom_site_aniso_U_12
Ag1 0.03019(11) 0.02579(11) 0.01662(10) -0.00674(6) 0.00512(7) -0.00073(6)
N1 0.0265(10) 0.0262(10) 0.0183(9) -0.0060(7) 0.0077(7) -0.0007(7)
C1 0.0328(13) 0.0219(11) 0.0256(12) -0.0047(9) 0.0075(9) 0.0040(9)
C2 0.0312(12) 0.0254(11) 0.0168(10) 0.0000(8) 0.0056(8) 0.0053(9)
C3 0.0170(9) 0.0260(10) 0.0160(9) -0.0055(8) 0.0056(7) -0.0023(8)
C4 0.0310(12) 0.0223(11) 0.0203(10) -0.0043(8) 0.0119(9) -0.0045(9)
C5 0.0298(12) 0.0282(11) 0.0182(10) -0.0018(9) 0.0096(8) -0.0018(9)
N2 0.0198(8) 0.0179(8) 0.0111(7) 0.0029(6) 0.0041(6) 0.0026(6)
C6 0.0233(10) 0.0148(9) 0.0143(9) 0.0028(7) 0.0045(7) 0.0025(7)
C7 0.0221(10) 0.0182(9) 0.0140(9) 0.0038(7) 0.0029(7) 0.0044(8)
C8 0.0201(10) 0.0296(11) 0.0172(10) 0.0069(8) 0.0049(7) 0.0017(8)
P1 0.0228(4) 0.0188(4) 0.0231(4) 0.0031(3) 0.0012(3) -0.0030(3)
F1 0.0489(12) 0.0310(9) 0.0918(17) 0.0228(10) -0.0302(11) -0.0082(8)
F2 0.0369(9) 0.0285(7) 0.0423(9) -0.0041(7) -0.0035(7) -0.0081(7)
F3 0.0560(13) 0.113(2) 0.0481(12) -0.0211(13) 0.0276(10) -0.0348(13)
P2 0.0250(4) 0.0201(4) 0.0232(4) 0.000 0.0000(3) 0.000
F4 0.073(7) 0.055(6) 0.090(7) -0.039(5) -0.048(5) 0.040(5)
F5 0.069(7) 0.081(6) 0.070(5) 0.035(4) -0.026(4) -0.046(5)
F6 0.133(7) 0.106(7) 0.098(5) 0.057(5) 0.093(5) 0.064(6)
F6A 0.106(6) 0.093(6) 0.054(4) -0.014(4) 0.050(4) -0.049(5)
F5A 0.052(4) 0.028(2) 0.043(2) -0.0219(19) -0.004(2) -0.007(2)
F4A 0.052(4) 0.032(2) 0.031(2) 0.0073(17) -0.013(2) 0.010(2)

loop_
_atom_type_symbol
_atom_type_description
_atom_type_scat_dispersion_real
_atom_type_scat_dispersion_imag
_atom_type_scat_source
C C 0.0033 0.0016 'International Tables Vol C Tables 4.2.6.8 and 6.1.1.4'
H H 0.0000 0.0000 'International Tables Vol C Tables 4.2.6.8 and 6.1.1.4'
N N 0.0061 0.0033 'International Tables Vol C Tables 4.2.6.8 and 6.1.1.4'
F F 0.0171 0.0103 'International Tables Vol C Tables 4.2.6.8 and 6.1.1.4'
P P 0.1023 0.0942 'International Tables Vol C Tables 4.2.6.8 and 6.1.1.4'
Ag Ag -0.8971 1.1015 'International Tables Vol C Tables 4.2.6.8 and 6.1.1.4'

loop_
_geom_angle_atom_site_label_1
_geom_angle_atom_site_label_2
_geom_angle_atom_site_label_3
_geom_angle
_geom_angle_site_symmetry_1
_geom_angle_site_symmetry_3
N1 Ag1 N2 168.34(7) . .
C5 N1 C1 118.0(2) . .
C5 N1 Ag1 124.05(16) . .
C1 N1 Ag1 117.06(16) . .
N1 C1 C2 122.6(2) . .
N1 C1 H1 118.7 . .
C2 C1 H1 118.7 . .
C1 C2 C3 119.8(2) . .
C1 C2 H2 120.1 . .
C3 C2 H2 120.1 . .
C2 C3 C4 117.8(2) . .
C2 C3 C8 120.9(2) . 4_556
C4 C3 C8 121.4(2) . 4_556
C3 C4 C5 119.3(2) . .
C3 C4 H4 120.3 . .
C5 C4 H4 120.3 . .
N1 C5 C4 122.5(2) . .
N1 C5 H5 118.8 . .
C4 C5 H5 118.8 . .
C7 N2 C6 107.86(15) 7_566 .
C7 N2 C8 107.67(16) 7_566 .
C6 N2 C8 109.75(17) . .
C7 N2 Ag1 111.12(13) 7_566 .
C6 N2 Ag1 111.42(12) . .
C8 N2 Ag1 108.94(13) . .
N2 C6 C7 111.05(17) . .
N2 C6 H6A 109.4 . .
C7 C6 H6A 109.4 . .
N2 C6 H6B 109.4 . .
C7 C6 H6B 109.4 . .
H6A C6 H6B 108.0 . .
N2 C7 C6 111.02(16) 7_566 .
N2 C7 H7A 109.4 7_566 .
C6 C7 H7A 109.4 . .
N2 C7 H7B 109.4 7_566 .
C6 C7 H7B 109.4 . .
H7A C7 H7B 108.0 . .
N2 C8 C3 112.57(17) . 4_546
N2 C8 H8A 109.1 . .
C3 C8 H8A 109.1 4_546 .
N2 C8 H8B 109.1 . .
C3 C8 H8B 109.1 4_546 .
H8A C8 H8B 107.8 . .
F3 P1 F3 179.998(2) . 7_657
F3 P1 F1 89.96(15) . .
F3 P1 F1 90.04(15) 7_657 .
F3 P1 F1 90.04(15) . 7_657
F3 P1 F1 89.96(15) 7_657 7_657
F1 P1 F1 180.000(1) . 7_657
F3 P1 F2 89.03(11) . .
F3 P1 F2 90.97(11) 7_657 .
F1 P1 F2 89.07(10) . .
F1 P1 F2 90.93(10) 7_657 .
F3 P1 F2 90.97(11) . 7_657
F3 P1 F2 89.03(11) 7_657 7_657
F1 P1 F2 90.94(10) . 7_657
F1 P1 F2 89.06(10) 7_657 7_657
F2 P1 F2 180.00(12) . 7_657

loop_
_geom_bond_atom_site_label_1
_geom_bond_atom_site_label_2
_geom_bond_distance
_geom_bond_site_symmetry_2
Ag1 N1 2.1316(19) .
Ag1 N2 2.1879(18) .
N1 C5 1.343(3) .
N1 C1 1.346(3) .
C1 C2 1.381(3) .
C1 H1 0.9500 .
C2 C3 1.387(3) .
C2 H2 0.9500 .
C3 C4 1.391(3) .
C3 C8 1.508(3) 4_556
C4 C5 1.392(3) .
C4 H4 0.9500 .
C5 H5 0.9500 .
N2 C7 1.487(3) 7_566
N2 C6 1.491(3) .
N2 C8 1.497(3) .
C6 C7 1.513(3) .
C6 H6A 0.9900 .
C6 H6B 0.9900 .
C7 N2 1.488(3) 7_566
C7 H7A 0.9900 .
C7 H7B 0.9900 .
C8 C3 1.508(3) 4_546
C8 H8A 0.9900 .
C8 H8B 0.9900 .
P1 F3 1.5821(19) .
P1 F3 1.5821(19) 7_657
P1 F1 1.5831(18) .
P1 F1 1.5832(18) 7_657
P1 F2 1.6114(16) .
P1 F2 1.6114(16) 7_657
